data_4333806
loop_
_publ_author_name
'Xiang-Ying Qian'
'Jun-Ling Song'
'Jiang-Gao Mao'

_publ_section_title
;
 Silver Pyroarsonates Obtained from Ag(I)-Mediated in Situ Condensation of
 Aryl Arsonate Ligands under Solvothermal Conditions
;
_journal_name_full 'Inorganic Chemistry'
_journal_page_first 1843
_journal_page_last 1853
_journal_paper_doi 10.1021/ic301935g
_journal_volume 52
_journal_year 2013
_chemical_formula_sum 'C12 H8 Ag4 As2 N2 O12'
_chemical_formula_weight 953.52
_chemical_name_systematic
; 
 ? 
;
_space_group_IT_number 4
_symmetry_cell_setting monoclinic
_symmetry_space_group_name_Hall 'P 2yb'
_symmetry_space_group_name_H-M 'P 1 21 1'
_atom_sites_solution_hydrogens geom
_atom_sites_solution_primary direct
_atom_sites_solution_secondary difmap
_audit_creation_method SHELXL-97
_cell_angle_alpha 90.00
_cell_angle_beta 94.059(19)
_cell_angle_gamma 90.00
_cell_formula_units_Z 2
_cell_length_a 10.409(11)
_cell_length_b 5.664(6)
_cell_length_c 16.460(19)
_cell_measurement_reflns_used 2058
_cell_measurement_temperature 293(2)
_cell_measurement_theta_max 27.5672
_cell_measurement_theta_min 2.2454
_cell_volume 968.0(18)
_computing_structure_refinement 'SHELXL-97 (Sheldrick, 1997)'
_computing_structure_solution 'SHELXS-97 (Sheldrick, 1990)'
_diffrn_ambient_temperature 293(2)
_diffrn_measured_fraction_theta_full 0.986
_diffrn_measured_fraction_theta_max 0.986
_diffrn_measurement_device_type 'Mercury70 (2x2 bin mode)'
_diffrn_measurement_method CCD_Profile_fitting
_diffrn_radiation_monochromator graphite
_diffrn_radiation_source 'fine-focus sealed tube'
_diffrn_radiation_type MoK\a
_diffrn_radiation_wavelength 0.71073
_diffrn_reflns_av_R_equivalents 0.0526
_diffrn_reflns_av_sigmaI/netI 0.0922
_diffrn_reflns_limit_h_max 13
_diffrn_reflns_limit_h_min -13
_diffrn_reflns_limit_k_max 7
_diffrn_reflns_limit_k_min -7
_diffrn_reflns_limit_l_max 21
_diffrn_reflns_limit_l_min -21
_diffrn_reflns_number 7463
_diffrn_reflns_theta_full 27.46
_diffrn_reflns_theta_max 27.46
_diffrn_reflns_theta_min 2.25
_exptl_absorpt_coefficient_mu 7.448
_exptl_absorpt_correction_T_max 1.0000
_exptl_absorpt_correction_T_min 0.7687
_exptl_absorpt_correction_type multi-scan
_exptl_crystal_colour yellow
_exptl_crystal_density_diffrn 3.271
_exptl_crystal_description Prism
_exptl_crystal_F_000 888
_exptl_crystal_size_max 0.174
_exptl_crystal_size_mid 0.070
_exptl_crystal_size_min 0.015
_refine_diff_density_max 2.638
_refine_diff_density_min -1.178
_refine_diff_density_rms 0.242
_refine_ls_abs_structure_details 'Flack H D (1983), Acta Cryst. A39, 876-881'
_refine_ls_abs_structure_Flack 0.02(5)
_refine_ls_extinction_method none
_refine_ls_goodness_of_fit_ref 1.039
_refine_ls_hydrogen_treatment constr
_refine_ls_matrix_type full
_refine_ls_number_parameters 289
_refine_ls_number_reflns 4143
_refine_ls_number_restraints 25
_refine_ls_restrained_S_all 1.038
_refine_ls_R_factor_all 0.0988
_refine_ls_R_factor_gt 0.0668
_refine_ls_shift/su_max 0.000
_refine_ls_shift/su_mean 0.000
_refine_ls_structure_factor_coef Fsqd
_refine_ls_weighting_details 'calc w=1/[\s^2^(Fo^2^)+(0.0459P)^2^+7.8148P] where P=(Fo^2^+2Fc^2^)/3'
_refine_ls_weighting_scheme calc
_refine_ls_wR_factor_gt 0.1256
_refine_ls_wR_factor_ref 0.1453
_reflns_number_gt 2882
_reflns_number_total 4143
_reflns_threshold_expression >2sigma(I)
_cod_data_source_file ic301935g_si_001_5.cif
_cod_data_source_block C12H8Ag4As2N2O12
_cod_original_cell_volume 968.1(18)
_cod_database_code 4333806

loop_
_symmetry_equiv_pos_as_xyz
'x, y, z'
'-x, y+1/2, -z'

loop_
_atom_site_label
_atom_site_type_symbol
_atom_site_fract_x
_atom_site_fract_y
_atom_site_fract_z
_atom_site_U_iso_or_equiv
_atom_site_adp_type
_atom_site_occupancy
_atom_site_symmetry_multiplicity
_atom_site_calc_flag
_atom_site_refinement_flags
Ag1 Ag 0.83602(11) 0.5128(3) 0.08962(9) 0.0360(4) Uani 1 1 d .
Ag2 Ag 1.16941(13) 0.5106(3) 0.06661(9) 0.0419(4) Uani 1 1 d .
Ag3 Ag 0.67529(12) 0.0707(3) 0.08043(10) 0.0436(4) Uani 1 1 d .
Ag4 Ag 0.66356(11) 0.5729(3) -0.07002(9) 0.0382(4) Uani 1 1 d .
As1 As 1.01404(13) 0.0360(4) 0.12179(9) 0.0227(4) Uani 1 1 d .
As2 As 0.48927(12) 0.0452(4) -0.12516(8) 0.0193(4) Uani 1 1 d .
N1 N 1.207(2) -0.586(4) 0.3309(16) 0.076(7) Uani 1 1 d .
N2 N 0.3026(17) -0.107(3) -0.4240(12) 0.054(5) Uani 1 1 d .
C1 C 1.028(2) -0.103(4) 0.2268(12) 0.039(5) Uani 1 1 d .
C2 C 0.938(2) -0.039(4) 0.2833(13) 0.064(7) Uani 1 1 d .
H2A H 0.8815 0.0859 0.2732 0.077 Uiso 1 1 calc R
C3 C 0.938(3) -0.168(6) 0.3538(15) 0.087(10) Uani 1 1 d .
H3A H 0.8738 -0.1421 0.3891 0.104 Uiso 1 1 calc R
C4 C 1.030(3) -0.335(5) 0.3735(14) 0.075(9) Uani 1 1 d .
C5 C 1.1128(19) -0.398(4) 0.3205(13) 0.057(6) Uani 1 1 d .
C6 C 1.1177(18) -0.274(3) 0.2451(11) 0.036(4) Uani 1 1 d .
H6A H 1.1805 -0.3086 0.2094 0.043 Uiso 1 1 calc R
C7 C 0.4713(16) 0.140(3) -0.2369(11) 0.031(4) Uani 1 1 d .
C8 C 0.3982(15) -0.009(4) -0.2906(9) 0.038(4) Uani 1 1 d .
H8A H 0.3619 -0.1452 -0.2709 0.046 Uiso 1 1 calc R
C9 C 0.3801(15) 0.045(4) -0.3715(9) 0.040(4) Uani 1 1 d .
C10 C 0.4327(19) 0.256(4) -0.4008(12) 0.046(5) Uani 1 1 d .
C11 C 0.507(2) 0.399(5) -0.3505(14) 0.057(6) Uani 1 1 d .
H11A H 0.5415 0.5383 -0.3699 0.069 Uiso 1 1 calc R
C12 C 0.5307(19) 0.331(3) -0.2666(11) 0.042(5) Uani 1 1 d .
H12A H 0.5874 0.4186 -0.2324 0.050 Uiso 1 1 calc R
O1 O 1.1369(10) -0.054(2) 0.0682(7) 0.028(3) Uani 1 1 d U
O2 O 0.8753(11) -0.059(2) 0.0771(8) 0.030(3) Uani 1 1 d .
O3 O 1.0121(11) 0.330(2) 0.1315(7) 0.030(3) Uani 1 1 d U
O4 O 1.201(2) -0.695(5) 0.3990(15) 0.123(10) Uani 1 1 d .
O5 O 1.2799(19) -0.639(4) 0.2809(15) 0.101(8) Uani 1 1 d .
O6 O 1.0174(18) -0.455(4) 0.4469(10) 0.099(6) Uani 1 1 d U
H6B H 1.0710 -0.5613 0.4518 0.148 Uiso 1 1 calc R
O7 O 0.3650(9) 0.151(2) -0.0776(6) 0.022(3) Uani 1 1 d U
O8 O 0.4894(9) -0.251(2) -0.1255(8) 0.026(3) Uani 1 1 d .
O9 O 0.6245(10) 0.154(2) -0.0812(7) 0.028(3) Uani 1 1 d .
O10 O 0.260(2) -0.282(4) -0.3958(11) 0.094(7) Uani 1 1 d .
O11 O 0.2877(18) -0.060(3) -0.4975(9) 0.086(6) Uani 1 1 d .
O12 O 0.4261(16) 0.325(3) -0.4801(8) 0.064(5) Uani 1 1 d .
H12B H 0.3832 0.2288 -0.5077 0.097 Uiso 1 1 calc R

loop_
_atom_site_aniso_label
_atom_site_aniso_U_11
_atom_site_aniso_U_22
_atom_site_aniso_U_33
_atom_site_aniso_U_23
_atom_site_aniso_U_13
_atom_site_aniso_U_12
Ag1 0.0253(6) 0.0247(9) 0.0569(8) 0.0015(8) -0.0053(5) 0.0084(7)
Ag2 0.0388(7) 0.0304(10) 0.0585(9) -0.0022(10) 0.0162(6) -0.0084(9)
Ag3 0.0316(7) 0.0258(9) 0.0763(10) 0.0019(10) 0.0236(6) 0.0077(8)
Ag4 0.0287(7) 0.0300(10) 0.0544(8) -0.0053(8) -0.0085(5) 0.0079(8)
As1 0.0140(7) 0.0193(11) 0.0348(8) 0.0029(10) 0.0017(5) 0.0016(9)
As2 0.0125(6) 0.0166(10) 0.0288(7) 0.0000(9) 0.0010(5) -0.0026(9)
N1 0.075(15) 0.052(14) 0.101(19) 0.036(13) -0.003(14) 0.002(11)
N2 0.049(10) 0.052(12) 0.059(13) 0.001(10) -0.006(9) -0.017(9)
C1 0.051(11) 0.024(11) 0.039(11) 0.001(8) -0.010(9) -0.005(9)
C2 0.093(17) 0.044(13) 0.060(14) -0.006(10) 0.043(13) 0.021(12)
C3 0.081(18) 0.14(3) 0.045(15) 0.037(17) 0.025(14) 0.020(18)
C4 0.12(2) 0.066(19) 0.032(13) 0.008(12) -0.007(15) -0.004(18)
C5 0.050(11) 0.062(15) 0.058(13) 0.035(12) -0.004(10) -0.002(11)
C6 0.049(10) 0.025(9) 0.033(10) 0.003(8) -0.001(8) -0.005(8)
C7 0.023(8) 0.025(11) 0.044(10) 0.013(8) -0.001(7) -0.003(7)
C8 0.040(9) 0.046(11) 0.030(9) 0.002(8) 0.009(7) -0.019(9)
C9 0.034(8) 0.048(12) 0.038(9) 0.003(11) 0.004(7) -0.006(10)
C10 0.050(12) 0.056(14) 0.030(11) 0.019(10) -0.001(9) -0.022(11)
C11 0.061(14) 0.054(15) 0.061(15) -0.002(12) 0.029(12) -0.014(12)
C12 0.060(12) 0.042(12) 0.025(10) 0.003(8) 0.017(9) -0.025(10)
O1 0.023(3) 0.032(4) 0.030(4) -0.002(3) 0.004(3) -0.002(3)
O2 0.021(6) 0.015(8) 0.053(8) 0.005(5) 0.007(5) 0.002(6)
O3 0.030(4) 0.028(4) 0.033(4) 0.000(3) 0.002(3) -0.001(3)
O4 0.15(2) 0.11(2) 0.103(17) 0.061(15) -0.003(16) 0.065(17)
O5 0.074(13) 0.089(15) 0.14(2) 0.048(14) 0.026(13) 0.034(11)
O6 0.107(7) 0.101(8) 0.089(7) 0.008(6) 0.009(5) 0.001(6)
O7 0.017(3) 0.024(4) 0.026(3) -0.001(3) 0.005(3) 0.000(3)
O8 0.010(5) 0.017(6) 0.051(8) 0.009(5) 0.002(5) 0.006(4)
O9 0.018(5) 0.021(8) 0.044(7) -0.004(5) -0.005(5) -0.002(5)
O10 0.133(17) 0.075(14) 0.068(12) 0.016(10) -0.031(12) -0.061(13)
O11 0.110(14) 0.104(16) 0.038(9) 0.021(9) -0.022(9) -0.017(11)
O12 0.107(13) 0.065(11) 0.021(8) 0.022(7) 0.005(8) -0.012(9)

loop_
_atom_type_symbol
_atom_type_description
_atom_type_scat_dispersion_real
_atom_type_scat_dispersion_imag
_atom_type_scat_source
C C 0.0033 0.0016 'International Tables Vol C Tables 4.2.6.8 and 6.1.1.4'
H H 0.0000 0.0000 'International Tables Vol C Tables 4.2.6.8 and 6.1.1.4'
N N 0.0061 0.0033 'International Tables Vol C Tables 4.2.6.8 and 6.1.1.4'
O O 0.0106 0.0060 'International Tables Vol C Tables 4.2.6.8 and 6.1.1.4'
As As 0.0499 2.0058 'International Tables Vol C Tables 4.2.6.8 and 6.1.1.4'
Ag Ag -0.8971 1.1015 'International Tables Vol C Tables 4.2.6.8 and 6.1.1.4'

loop_
_geom_angle_atom_site_label_1
_geom_angle_atom_site_label_2
_geom_angle_atom_site_label_3
_geom_angle
_geom_angle_site_symmetry_1
_geom_angle_site_symmetry_3
O3 Ag1 O7 163.7(4) . 2_655
O3 Ag1 O2 110.7(4) . 1_565
O7 Ag1 O2 78.9(4) 2_655 1_565
O3 Ag1 Ag3 94.2(4) . .
O7 Ag1 Ag3 76.9(3) 2_655 .
O2 Ag1 Ag3 155.1(3) 1_565 .
O3 Ag1 Ag4 138.3(3) . .
O7 Ag1 Ag4 53.2(3) 2_655 .
O2 Ag1 Ag4 84.9(3) 1_565 .
Ag3 Ag1 Ag4 76.22(6) . .
O3 Ag2 O9 144.6(4) . 2_755
O3 Ag2 O2 107.0(4) . 2_755
O9 Ag2 O2 106.0(4) 2_755 2_755
O3 Ag2 O1 109.9(4) . 1_565
O9 Ag2 O1 76.9(4) 2_755 1_565
O2 Ag2 O1 99.0(4) 2_755 1_565
O3 Ag2 Ag3 151.0(3) . 2_755
O9 Ag2 Ag3 59.6(3) 2_755 2_755
O2 Ag2 Ag3 46.4(3) 2_755 2_755
O1 Ag2 Ag3 88.7(2) 1_565 2_755
O3 Ag2 Ag4 93.1(3) . 2_745
O9 Ag2 Ag4 75.9(3) 2_755 2_745
O2 Ag2 Ag4 87.4(3) 2_755 2_745
O1 Ag2 Ag4 152.8(2) 1_565 2_745
Ag3 Ag2 Ag4 76.59(7) 2_755 2_745
O8 Ag3 O2 158.9(5) 2_655 .
O8 Ag3 O7 109.0(4) 2_655 2_645
O2 Ag3 O7 80.4(4) . 2_645
O8 Ag3 Ag1 92.6(3) 2_655 .
O2 Ag3 Ag1 76.0(3) . .
O7 Ag3 Ag1 156.3(2) 2_645 .
O8 Ag3 Ag2 143.9(4) 2_655 2_745
O2 Ag3 Ag2 52.1(3) . 2_745
O7 Ag3 Ag2 88.6(2) 2_645 2_745
Ag1 Ag3 Ag2 78.87(6) . 2_745
O1 Ag4 O8 154.3(4) 2_755 1_565
O1 Ag4 O9 80.5(4) 2_755 .
O8 Ag4 O9 106.5(4) 1_565 .
O1 Ag4 O7 102.8(4) 2_755 2_655
O8 Ag4 O7 99.8(4) 1_565 2_655
O9 Ag4 O7 102.5(4) . 2_655
O1 Ag4 Ag2 74.1(3) 2_755 2_755
O8 Ag4 Ag2 95.2(3) 1_565 2_755
O9 Ag4 Ag2 154.3(3) . 2_755
O7 Ag4 Ag2 86.9(3) 2_655 2_755
O1 Ag4 Ag1 57.4(3) 2_755 .
O8 Ag4 Ag1 144.1(3) 1_565 .
O9 Ag4 Ag1 92.4(3) . .
O7 Ag4 Ag1 45.4(2) 2_655 .
Ag2 Ag4 Ag1 77.08(6) 2_755 .
O2 As1 O3 110.5(6) . .
O2 As1 O1 109.8(6) . .
O3 As1 O1 111.4(6) . .
O2 As1 C1 106.0(7) . .
O3 As1 C1 109.0(8) . .
O1 As1 C1 110.0(8) . .
O9 As2 O7 108.9(6) . .
O9 As2 O8 112.0(5) . .
O7 As2 O8 111.2(5) . .
O9 As2 C7 109.7(7) . .
O7 As2 C7 108.9(7) . .
O8 As2 C7 106.2(8) . .
O5 N1 O4 123(2) . .
O5 N1 C5 124(2) . .
O4 N1 C5 113(2) . .
O10 N2 O11 122(2) . .
O10 N2 C9 118.5(19) . .
O11 N2 C9 119.0(18) . .
C6 C1 C2 120.7(19) . .
C6 C1 As1 120.0(16) . .
C2 C1 As1 119.1(16) . .
C3 C2 C1 118(2) . .
C3 C2 H2A 121.2 . .
C1 C2 H2A 121.2 . .
C4 C3 C2 122(2) . .
C4 C3 H3A 119.1 . .
C2 C3 H3A 119.1 . .
C5 C4 C3 121(2) . .
C5 C4 O6 123(3) . .
C3 C4 O6 116(3) . .
C4 C5 C6 120(2) . .
C4 C5 N1 126(2) . .
C6 C5 N1 114(2) . .
C1 C6 C5 118.3(19) . .
C1 C6 H6A 120.9 . .
C5 C6 H6A 120.9 . .
C12 C7 C8 119.5(17) . .
C12 C7 As2 123.8(15) . .
C8 C7 As2 116.6(13) . .
C9 C8 C7 120.7(18) . .
C9 C8 H8A 119.7 . .
C7 C8 H8A 119.7 . .
C8 C9 C10 119.5(17) . .
C8 C9 N2 119.1(18) . .
C10 C9 N2 121.3(16) . .
O12 C10 C11 113.8(18) . .
O12 C10 C9 125.1(18) . .
C11 C10 C9 120.9(18) . .
C10 C11 C12 118(2) . .
C10 C11 H11A 120.8 . .
C12 C11 H11A 120.8 . .
C7 C12 C11 120.7(19) . .
C7 C12 H12A 119.6 . .
C11 C12 H12A 119.6 . .
As1 O1 Ag4 130.4(6) . 2_745
As1 O1 Ag2 114.4(6) . 1_545
Ag4 O1 Ag2 101.2(4) 2_745 1_545
As1 O2 Ag3 132.0(7) . .
As1 O2 Ag2 118.8(6) . 2_745
Ag3 O2 Ag2 81.5(4) . 2_745
As1 O2 Ag1 115.2(6) . 1_545
Ag3 O2 Ag1 99.4(4) . 1_545
Ag2 O2 Ag1 102.8(5) 2_745 1_545
As1 O3 Ag1 117.4(6) . .
As1 O3 Ag2 113.1(6) . .
Ag1 O3 Ag2 104.8(5) . .
C4 O6 H6B 109.5 . .
As2 O7 Ag1 125.8(6) . 2_645
As2 O7 Ag3 118.9(5) . 2_655
Ag1 O7 Ag3 100.5(4) 2_645 2_655
As2 O7 Ag4 122.7(5) . 2_645
Ag1 O7 Ag4 81.3(3) 2_645 2_645
Ag3 O7 Ag4 99.2(4) 2_655 2_645
As2 O8 Ag3 117.7(6) . 2_645
As2 O8 Ag4 116.8(6) . 1_545
Ag3 O8 Ag4 107.1(5) 2_645 1_545
As2 O9 Ag2 132.3(7) . 2_745
As2 O9 Ag4 122.3(6) . .
Ag2 O9 Ag4 100.9(4) 2_745 .
C10 O12 H12B 109.5 . .

loop_
_geom_bond_atom_site_label_1
_geom_bond_atom_site_label_2
_geom_bond_distance
_geom_bond_site_symmetry_2
Ag1 O3 2.175(12) .
Ag1 O7 2.230(10) 2_655
Ag1 O2 2.468(12) 1_565
Ag1 Ag3 3.009(3) .
Ag1 Ag4 3.094(3) .
Ag2 O3 2.262(12) .
Ag2 O9 2.292(11) 2_755
Ag2 O2 2.411(13) 2_755
Ag2 O1 2.492(13) 1_565
Ag2 Ag3 3.023(3) 2_755
Ag2 Ag4 3.026(3) 2_745
Ag3 O8 2.166(11) 2_655
Ag3 O2 2.213(11) .
Ag3 O7 2.414(12) 2_645
Ag3 Ag2 3.023(3) 2_745
Ag4 O1 2.195(11) 2_755
Ag4 O8 2.209(10) 1_565
Ag4 O9 2.410(13) .
Ag4 O7 2.508(11) 2_655
Ag4 Ag2 3.026(3) 2_755
As1 O2 1.664(12) .
As1 O3 1.671(14) .
As1 O1 1.682(11) .
As1 C1 1.89(2) .
As2 O9 1.656(11) .
As2 O7 1.670(10) .
As2 O8 1.677(13) .
As2 C7 1.913(18) .
N1 O5 1.20(3) .
N1 O4 1.28(3) .
N1 C5 1.45(3) .
N2 O10 1.19(2) .
N2 O11 1.24(2) .
N2 C9 1.43(2) .
C1 C6 1.37(3) .
C1 C2 1.41(3) .
C2 C3 1.37(3) .
C2 H2A 0.9300 .
C3 C4 1.37(4) .
C3 H3A 0.9300 .
C4 C5 1.32(3) .
C4 O6 1.40(3) .
C5 C6 1.43(3) .
C6 H6A 0.9300 .
C7 C12 1.35(2) .
C7 C8 1.41(2) .
C8 C9 1.37(2) .
C8 H8A 0.9300 .
C9 C10 1.41(3) .
C10 O12 1.36(2) .
C10 C11 1.36(3) .
C11 C12 1.44(3) .
C11 H11A 0.9300 .
C12 H12A 0.9300 .
O1 Ag4 2.195(11) 2_745
O1 Ag2 2.492(13) 1_545
O2 Ag2 2.411(13) 2_745
O2 Ag1 2.468(12) 1_545
O6 H6B 0.8200 .
O7 Ag1 2.230(10) 2_645
O7 Ag3 2.414(12) 2_655
O7 Ag4 2.508(11) 2_645
O8 Ag3 2.166(11) 2_645
O8 Ag4 2.209(10) 1_545
O9 Ag2 2.292(11) 2_745
O12 H12B 0.8200 .

loop_
_geom_hbond_atom_site_label_D
_geom_hbond_atom_site_label_H
_geom_hbond_atom_site_label_A
_geom_hbond_distance_DH
_geom_hbond_distance_HA
_geom_hbond_distance_DA
_geom_hbond_angle_DHA
O6 H6B O4 0.82 1.82 2.52(3) 141.2
O12 H12B O11 0.82 1.93 2.62(2) 141.0
